data_7128999
loop_
_publ_author_name
'Singh, Hardeep'
'MacKay, Alyson'
'Sheibany, Nooshin'
'Chen, Fei'
'Mosser, Ma\"elle'
'Rouet, Pierre-\'Etienne'
'Rousseau, Fr\'ed\'eric'
'Askari, Mohammad S.'
'Ottenwaelder, Xavier'

_publ_section_title
;
 Intramolecular H-bond stabilization of a primary hydroxylamine in
 salen-type metal complexes.
;
_journal_issue 80
_journal_name_full 'Chemical communications (Cambridge, England)'
_journal_page_first 10403
_journal_page_last 10406
_journal_paper_doi 10.1039/d1cc03077a
_journal_volume 57
_journal_year 2021
_chemical_formula_moiety 'C23 H29 N3 Ni O4 S'
_chemical_formula_sum 'C23 H29 N3 Ni O4 S'
_chemical_formula_weight 502.26
_space_group_crystal_system monoclinic
_space_group_IT_number 14
_space_group_name_Hall '-P 2ybc'
_space_group_name_H-M_alt 'P 1 21/c 1'
_atom_sites_solution_hydrogens geom
_audit_creation_method SHELXL-2017/1
_audit_update_record
;
2021-06-07 deposited with the CCDC.	2021-08-02 downloaded from the CCDC.
;
_cell_angle_alpha 90
_cell_angle_beta 106.319(4)
_cell_angle_gamma 90
_cell_formula_units_Z 4
_cell_length_a 16.3521(12)
_cell_length_b 12.6368(9)
_cell_length_c 11.7356(9)
_cell_measurement_reflns_used 9993
_cell_measurement_temperature 110(2)
_cell_measurement_theta_max 67.89
_cell_measurement_theta_min 2.82
_cell_volume 2327.3(3)
_computing_cell_refinement 'Bruker SAINT'
_computing_data_collection 'Bruker APEX2'
_computing_data_reduction 'Bruker SAINT'
_computing_molecular_graphics 'Bruker SHELXTL'
_computing_publication_material 'Bruker SHELXTL'
_computing_structure_refinement 'SHELXL-2017/1 (Sheldrick, 2017)'
_computing_structure_solution 'SHELXS-97 (Sheldrick 2008)'
_diffrn_ambient_temperature 110(2)
_diffrn_measured_fraction_theta_full 0.988
_diffrn_measured_fraction_theta_max 0.986
_diffrn_measurement_device_type 'Bruker APEX-II CCD'
_diffrn_measurement_method '\f and \w scans'
_diffrn_radiation_type CuK\a
_diffrn_radiation_wavelength 1.54178
_diffrn_reflns_av_R_equivalents 0.0751
_diffrn_reflns_av_unetI/netI 0.0417
_diffrn_reflns_Laue_measured_fraction_full 0.988
_diffrn_reflns_Laue_measured_fraction_max 0.986
_diffrn_reflns_limit_h_max 19
_diffrn_reflns_limit_h_min -19
_diffrn_reflns_limit_k_max 15
_diffrn_reflns_limit_k_min -15
_diffrn_reflns_limit_l_max 13
_diffrn_reflns_limit_l_min -13
_diffrn_reflns_number 32384
_diffrn_reflns_point_group_measured_fraction_full 0.988
_diffrn_reflns_point_group_measured_fraction_max 0.986
_diffrn_reflns_theta_full 67.679
_diffrn_reflns_theta_max 68.242
_diffrn_reflns_theta_min 2.816
_exptl_absorpt_coefficient_mu 2.329
_exptl_absorpt_correction_T_max 0.7531
_exptl_absorpt_correction_T_min 0.6154
_exptl_absorpt_correction_type multi-scan
_exptl_absorpt_process_details 'SADABS-2016/2 - Bruker AXS'
_exptl_crystal_colour blue
_exptl_crystal_density_diffrn 1.433
_exptl_crystal_description plate
_exptl_crystal_F_000 1056
_exptl_crystal_size_max 0.297
_exptl_crystal_size_mid 0.127
_exptl_crystal_size_min 0.027
_refine_diff_density_max 0.743
_refine_diff_density_min -0.345
_refine_diff_density_rms 0.063
_refine_ls_extinction_method none
_refine_ls_goodness_of_fit_ref 1.027
_refine_ls_hydrogen_treatment constr
_refine_ls_matrix_type full
_refine_ls_number_parameters 296
_refine_ls_number_reflns 4203
_refine_ls_number_restraints 0
_refine_ls_restrained_S_all 1.027
_refine_ls_R_factor_all 0.0401
_refine_ls_R_factor_gt 0.0349
_refine_ls_shift/su_max 0.001
_refine_ls_shift/su_mean 0.000
_refine_ls_structure_factor_coef Fsqd
_refine_ls_weighting_details 'w=1/[\s^2^(Fo^2^)+(0.0428P)^2^+2.0333P] where P=(Fo^2^+2Fc^2^)/3'
_refine_ls_weighting_scheme calc
_refine_ls_wR_factor_gt 0.0907
_refine_ls_wR_factor_ref 0.0944
_reflns_Friedel_coverage 0.000
_reflns_number_gt 3737
_reflns_number_total 4203
_reflns_threshold_expression 'I > 2\s(I)'
_cod_data_source_file d1cc03077a2.cif
_cod_data_source_block Alyson2_0ma_a
_cod_depositor_comments 'Adding full bibliography for 7128990--7128999.cif.'
_cod_original_sg_symbol_H-M 'P 21/c'
_cod_database_code 7128999
_shelx_shelxl_version_number 2017/1
_shelx_space_group_comment
; 
The symmetry employed for this shelxl refinement is uniquely defined 
by the following loop, which should always be used as a source of 
symmetry information in preference to the above space-group names. 
They are only intended as comments. 
;
_shelx_estimated_absorpt_t_min 0.545
_shelx_estimated_absorpt_t_max 0.940

loop_
_space_group_symop_operation_xyz
'x, y, z'
'-x, y+1/2, -z+1/2'
'-x, -y, -z'
'x, -y-1/2, z-1/2'

loop_
_atom_site_label
_atom_site_type_symbol
_atom_site_fract_x
_atom_site_fract_y
_atom_site_fract_z
_atom_site_U_iso_or_equiv
_atom_site_adp_type
_atom_site_occupancy
_atom_site_site_symmetry_order
_atom_site_calc_flag
_atom_site_refinement_flags_posn
_atom_site_refinement_flags_adp
_atom_site_refinement_flags_occupancy
_atom_site_disorder_assembly
_atom_site_disorder_group
Ni1 Ni 0.66069(2) 0.38797(3) 0.32237(3) 0.01244(12) Uani 1 1 d . . . . .
S1 S 0.57621(3) 0.27609(4) 0.48972(4) 0.01477(13) Uani 1 1 d . . . . .
O1 O 0.81496(9) 0.31366(13) 0.45646(14) 0.0241(4) Uani 1 1 d . . . . .
O2 O 0.74912(8) 0.42285(11) 0.26197(12) 0.0144(3) Uani 1 1 d . . . . .
O3 O 0.61001(10) 0.17396(11) 0.47294(13) 0.0209(3) Uani 1 1 d . . . . .
O4 O 0.50032(9) 0.27898(12) 0.52927(13) 0.0205(3) Uani 1 1 d . . . . .
N1 N 0.74389(10) 0.34284(13) 0.45862(15) 0.0157(4) Uani 1 1 d . . . . .
N2 N 0.56591(10) 0.34515(13) 0.37375(15) 0.0157(4) Uani 1 1 d . . . . .
N3 N 0.58009(10) 0.46279(13) 0.20713(14) 0.0123(3) Uani 1 1 d . . . . .
C1 C 0.73550(12) 0.36305(16) 0.57645(18) 0.0151(4) Uani 1 1 d . . . . .
C2 C 0.80324(13) 0.40661(16) 0.66281(19) 0.0185(4) Uani 1 1 d . . . . .
H2 H 0.855508 0.421815 0.645851 0.022 Uiso 1 1 calc R U . . .
C3 C 0.79345(13) 0.42769(17) 0.77462(19) 0.0203(5) Uani 1 1 d . . . . .
H3 H 0.838823 0.459312 0.833763 0.024 Uiso 1 1 calc R U . . .
C4 C 0.71771(14) 0.40279(17) 0.8004(2) 0.0200(4) Uani 1 1 d . . . . .
H4 H 0.711726 0.417247 0.877140 0.024 Uiso 1 1 calc R U . . .
C5 C 0.65063(13) 0.35675(16) 0.71435(19) 0.0167(4) Uani 1 1 d . . . . .
H5 H 0.599548 0.338058 0.732852 0.020 Uiso 1 1 calc R U . . .
C6 C 0.65870(12) 0.33825(15) 0.60114(18) 0.0147(4) Uani 1 1 d . . . . .
C7 C 0.49634(13) 0.42390(17) 0.33927(19) 0.0177(4) Uani 1 1 d . . . . .
H7A H 0.510404 0.488795 0.388130 0.021 Uiso 1 1 calc R U . . .
H7AB H 0.441990 0.394421 0.346750 0.021 Uiso 1 1 calc R U . . .
C8 C 0.49176(12) 0.44592(17) 0.21078(18) 0.0162(4) Uani 1 1 d . . . . .
H8A H 0.466029 0.385143 0.160082 0.019 Uiso 1 1 calc R U . . .
H8AB H 0.456818 0.509648 0.182155 0.019 Uiso 1 1 calc R U . . .
C9 C 0.59622(12) 0.53053(15) 0.13370(17) 0.0132(4) Uani 1 1 d . . . . .
H9 H 0.549366 0.569202 0.085453 0.016 Uiso 1 1 calc R U . . .
C10 C 0.67825(12) 0.55227(15) 0.11880(17) 0.0125(4) Uani 1 1 d . . . . .
C11 C 0.68426(13) 0.63608(16) 0.04164(18) 0.0150(4) Uani 1 1 d . . . . .
H11 H 0.634694 0.675631 0.003627 0.018 Uiso 1 1 calc R U . . .
C12 C 0.76011(13) 0.66119(16) 0.02079(18) 0.0155(4) Uani 1 1 d . . . . .
C13 C 0.83112(12) 0.59700(16) 0.07586(18) 0.0148(4) Uani 1 1 d . . . . .
H13 H 0.883152 0.610775 0.057604 0.018 Uiso 1 1 calc R U . . .
C14 C 0.83024(12) 0.51569(15) 0.15434(17) 0.0124(4) Uani 1 1 d . . . . .
C15 C 0.75120(12) 0.49413(15) 0.18053(17) 0.0120(4) Uani 1 1 d . . . . .
C16 C 0.77106(13) 0.75713(17) -0.0530(2) 0.0200(5) Uani 1 1 d . . . . .
C17 C 0.68863(16) 0.8211(2) -0.0961(3) 0.0374(6) Uani 1 1 d . . . . .
H17A H 0.699348 0.884652 -0.137669 0.056 Uiso 1 1 calc R U . . .
H17B H 0.668850 0.841897 -0.027902 0.056 Uiso 1 1 calc R U . . .
H17C H 0.644936 0.777837 -0.150467 0.056 Uiso 1 1 calc R U . . .
C18 C 0.80123(19) 0.7244(2) -0.1581(2) 0.0364(6) Uani 1 1 d . . . . .
H18A H 0.805283 0.786897 -0.205587 0.055 Uiso 1 1 calc R U . . .
H18B H 0.760625 0.674030 -0.206993 0.055 Uiso 1 1 calc R U . . .
H18C H 0.857358 0.690861 -0.129949 0.055 Uiso 1 1 calc R U . . .
C19 C 0.83755(18) 0.8321(2) 0.0277(2) 0.0355(6) Uani 1 1 d . . . . .
H19A H 0.843698 0.895600 -0.017082 0.053 Uiso 1 1 calc R U . . .
H19B H 0.892563 0.795707 0.054544 0.053 Uiso 1 1 calc R U . . .
H19C H 0.818472 0.852332 0.096683 0.053 Uiso 1 1 calc R U . . .
C20 C 0.91200(12) 0.45425(16) 0.21652(18) 0.0141(4) Uani 1 1 d . . . . .
C21 C 0.89815(14) 0.33438(16) 0.2010(2) 0.0211(5) Uani 1 1 d . . . . .
H21A H 0.951680 0.297460 0.238315 0.032 Uiso 1 1 calc R U . . .
H21B H 0.879446 0.317176 0.116149 0.032 Uiso 1 1 calc R U . . .
H21C H 0.854492 0.311984 0.238481 0.032 Uiso 1 1 calc R U . . .
C22 C 0.98595(13) 0.48284(18) 0.1656(2) 0.0219(5) Uani 1 1 d . . . . .
H22A H 1.036404 0.441389 0.206023 0.033 Uiso 1 1 calc R U . . .
H22B H 0.998833 0.558440 0.177701 0.033 Uiso 1 1 calc R U . . .
H22C H 0.969829 0.466954 0.080399 0.033 Uiso 1 1 calc R U . . .
C23 C 0.94001(13) 0.48218(17) 0.34978(19) 0.0195(4) Uani 1 1 d . . . . .
H23A H 0.992034 0.443052 0.389104 0.029 Uiso 1 1 calc R U . . .
H23B H 0.894702 0.462892 0.385618 0.029 Uiso 1 1 calc R U . . .
H23C H 0.951113 0.558342 0.359317 0.029 Uiso 1 1 calc R U . . .

loop_
_atom_site_aniso_label
_atom_site_aniso_U_11
_atom_site_aniso_U_22
_atom_site_aniso_U_33
_atom_site_aniso_U_23
_atom_site_aniso_U_13
_atom_site_aniso_U_12
Ni1 0.01218(18) 0.01315(19) 0.0133(2) 0.00317(13) 0.00570(14) 0.00053(12)
S1 0.0165(2) 0.0148(3) 0.0146(3) 0.00103(18) 0.00715(19) -0.00410(18)
O1 0.0191(7) 0.0310(9) 0.0259(9) 0.0133(7) 0.0122(6) 0.0104(6)
O2 0.0146(6) 0.0154(7) 0.0149(7) 0.0049(5) 0.0069(5) 0.0016(5)
O3 0.0312(8) 0.0133(7) 0.0201(8) 0.0017(6) 0.0104(6) -0.0016(6)
O4 0.0180(7) 0.0278(8) 0.0178(8) 0.0012(6) 0.0087(6) -0.0065(6)
N1 0.0149(8) 0.0146(8) 0.0201(10) 0.0069(7) 0.0088(7) 0.0021(7)
N2 0.0150(8) 0.0176(9) 0.0155(9) 0.0040(7) 0.0061(7) 0.0008(7)
N3 0.0115(8) 0.0130(8) 0.0126(9) -0.0019(6) 0.0038(6) -0.0014(6)
C1 0.0165(10) 0.0136(10) 0.0161(11) 0.0047(8) 0.0061(8) 0.0038(8)
C2 0.0157(10) 0.0182(10) 0.0219(12) 0.0060(8) 0.0059(8) -0.0005(8)
C3 0.0201(10) 0.0187(11) 0.0202(12) 0.0006(8) 0.0026(8) -0.0023(8)
C4 0.0240(11) 0.0199(11) 0.0171(11) -0.0006(8) 0.0074(9) 0.0005(9)
C5 0.0181(10) 0.0155(10) 0.0190(11) 0.0012(8) 0.0092(8) 0.0008(8)
C6 0.0159(9) 0.0114(9) 0.0176(11) 0.0030(8) 0.0058(8) 0.0005(8)
C7 0.0143(9) 0.0205(11) 0.0197(11) 0.0016(8) 0.0070(8) 0.0014(8)
C8 0.0109(9) 0.0199(10) 0.0182(11) 0.0012(8) 0.0046(8) -0.0008(8)
C9 0.0152(9) 0.0109(9) 0.0119(10) -0.0014(7) 0.0011(7) -0.0002(7)
C10 0.0145(9) 0.0115(9) 0.0111(10) -0.0007(7) 0.0030(7) -0.0014(7)
C11 0.0165(10) 0.0143(10) 0.0124(10) 0.0015(8) 0.0010(8) -0.0002(8)
C12 0.0195(10) 0.0147(10) 0.0119(10) 0.0013(8) 0.0038(8) -0.0023(8)
C13 0.0141(9) 0.0166(10) 0.0143(11) -0.0003(8) 0.0052(8) -0.0026(8)
C14 0.0141(9) 0.0124(9) 0.0106(10) -0.0019(7) 0.0035(7) -0.0006(7)
C15 0.0162(9) 0.0105(9) 0.0092(10) -0.0016(7) 0.0035(7) -0.0019(7)
C16 0.0195(10) 0.0182(11) 0.0233(12) 0.0088(9) 0.0074(9) -0.0002(8)
C17 0.0347(14) 0.0331(14) 0.0487(17) 0.0235(12) 0.0186(12) 0.0063(11)
C18 0.0603(17) 0.0265(13) 0.0298(15) 0.0089(10) 0.0248(13) 0.0049(12)
C19 0.0466(15) 0.0246(13) 0.0342(15) 0.0039(11) 0.0094(12) -0.0131(11)
C20 0.0134(9) 0.0148(10) 0.0149(10) 0.0002(8) 0.0053(8) 0.0002(8)
C21 0.0218(10) 0.0152(10) 0.0274(12) -0.0026(9) 0.0088(9) 0.0020(8)
C22 0.0162(10) 0.0246(12) 0.0268(13) 0.0053(9) 0.0092(9) 0.0028(8)
C23 0.0184(10) 0.0219(11) 0.0163(11) -0.0008(8) 0.0018(8) 0.0041(8)

loop_
_atom_type_symbol
_atom_type_description
_atom_type_scat_dispersion_real
_atom_type_scat_dispersion_imag
_atom_type_scat_source
C C 0.0181 0.0091 'International Tables Vol C Tables 4.2.6.8 and 6.1.1.4'
H H 0.0000 0.0000 'International Tables Vol C Tables 4.2.6.8 and 6.1.1.4'
N N 0.0311 0.0180 'International Tables Vol C Tables 4.2.6.8 and 6.1.1.4'
Ni Ni -3.0029 0.5091 'International Tables Vol C Tables 4.2.6.8 and 6.1.1.4'
O O 0.0492 0.0322 'International Tables Vol C Tables 4.2.6.8 and 6.1.1.4'
S S 0.3331 0.5567 'International Tables Vol C Tables 4.2.6.8 and 6.1.1.4'

loop_
_geom_angle_atom_site_label_1
_geom_angle_atom_site_label_2
_geom_angle_atom_site_label_3
_geom_angle
_geom_angle_site_symmetry_1
_geom_angle_site_symmetry_3
_geom_angle_publ_flag
O2 Ni1 N3 94.10(7) . . ?
O2 Ni1 N1 86.60(7) . . ?
N3 Ni1 N1 166.33(7) . . ?
O2 Ni1 N2 175.40(7) . . ?
N3 Ni1 N2 84.29(7) . . ?
N1 Ni1 N2 95.98(7) . . ?
O3 S1 O4 117.71(9) . . ?
O3 S1 N2 109.18(9) . . ?
O4 S1 N2 111.64(9) . . ?
O3 S1 C6 104.83(9) . . ?
O4 S1 C6 107.21(9) . . ?
N2 S1 C6 105.31(9) . . ?
C15 O2 Ni1 128.83(12) . . ?
O1 N1 C1 114.63(16) . . ?
O1 N1 Ni1 122.61(14) . . ?
C1 N1 Ni1 121.31(13) . . ?
C7 N2 S1 119.54(14) . . ?
C7 N2 Ni1 110.85(13) . . ?
S1 N2 Ni1 122.13(10) . . ?
C9 N3 C8 120.04(16) . . ?
C9 N3 Ni1 125.84(14) . . ?
C8 N3 Ni1 113.94(12) . . ?
C2 C1 C6 121.03(19) . . ?
C2 C1 N1 119.76(18) . . ?
C6 C1 N1 119.22(18) . . ?
C1 C2 C3 119.00(19) . . ?
C1 C2 H2 120.5 . . ?
C3 C2 H2 120.5 . . ?
C4 C3 C2 120.5(2) . . ?
C4 C3 H3 119.8 . . ?
C2 C3 H3 119.8 . . ?
C3 C4 C5 120.3(2) . . ?
C3 C4 H4 119.9 . . ?
C5 C4 H4 119.9 . . ?
C6 C5 C4 119.75(19) . . ?
C6 C5 H5 120.1 . . ?
C4 C5 H5 120.1 . . ?
C5 C6 C1 119.39(18) . . ?
C5 C6 S1 121.41(15) . . ?
C1 C6 S1 119.08(16) . . ?
N2 C7 C8 102.41(16) . . ?
N2 C7 H7A 111.3 . . ?
C8 C7 H7A 111.3 . . ?
N2 C7 H7AB 111.3 . . ?
C8 C7 H7AB 111.3 . . ?
H7A C7 H7AB 109.2 . . ?
N3 C8 C7 106.33(16) . . ?
N3 C8 H8A 110.5 . . ?
C7 C8 H8A 110.5 . . ?
N3 C8 H8AB 110.5 . . ?
C7 C8 H8AB 110.5 . . ?
H8A C8 H8AB 108.7 . . ?
N3 C9 C10 125.71(18) . . ?
N3 C9 H9 117.1 . . ?
C10 C9 H9 117.1 . . ?
C11 C10 C15 121.09(17) . . ?
C11 C10 C9 117.33(17) . . ?
C15 C10 C9 121.57(17) . . ?
C12 C11 C10 121.19(18) . . ?
C12 C11 H11 119.4 . . ?
C10 C11 H11 119.4 . . ?
C11 C12 C13 117.03(18) . . ?
C11 C12 C16 122.80(18) . . ?
C13 C12 C16 120.09(18) . . ?
C14 C13 C12 124.71(18) . . ?
C14 C13 H13 117.6 . . ?
C12 C13 H13 117.6 . . ?
C13 C14 C15 117.51(17) . . ?
C13 C14 C20 121.32(17) . . ?
C15 C14 C20 121.09(17) . . ?
O2 C15 C10 122.36(17) . . ?
O2 C15 C14 119.47(17) . . ?
C10 C15 C14 118.16(17) . . ?
C18 C16 C12 111.25(18) . . ?
C18 C16 C17 109.5(2) . . ?
C12 C16 C17 111.95(18) . . ?
C18 C16 C19 109.5(2) . . ?
C12 C16 C19 108.20(18) . . ?
C17 C16 C19 106.3(2) . . ?
C16 C17 H17A 109.5 . . ?
C16 C17 H17B 109.5 . . ?
H17A C17 H17B 109.5 . . ?
C16 C17 H17C 109.5 . . ?
H17A C17 H17C 109.5 . . ?
H17B C17 H17C 109.5 . . ?
C16 C18 H18A 109.5 . . ?
C16 C18 H18B 109.5 . . ?
H18A C18 H18B 109.5 . . ?
C16 C18 H18C 109.5 . . ?
H18A C18 H18C 109.5 . . ?
H18B C18 H18C 109.5 . . ?
C16 C19 H19A 109.5 . . ?
C16 C19 H19B 109.5 . . ?
H19A C19 H19B 109.5 . . ?
C16 C19 H19C 109.5 . . ?
H19A C19 H19C 109.5 . . ?
H19B C19 H19C 109.5 . . ?
C21 C20 C22 106.97(17) . . ?
C21 C20 C14 111.20(16) . . ?
C22 C20 C14 111.74(16) . . ?
C21 C20 C23 109.78(17) . . ?
C22 C20 C23 107.41(17) . . ?
C14 C20 C23 109.63(16) . . ?
C20 C21 H21A 109.5 . . ?
C20 C21 H21B 109.5 . . ?
H21A C21 H21B 109.5 . . ?
C20 C21 H21C 109.5 . . ?
H21A C21 H21C 109.5 . . ?
H21B C21 H21C 109.5 . . ?
C20 C22 H22A 109.5 . . ?
C20 C22 H22B 109.5 . . ?
H22A C22 H22B 109.5 . . ?
C20 C22 H22C 109.5 . . ?
H22A C22 H22C 109.5 . . ?
H22B C22 H22C 109.5 . . ?
C20 C23 H23A 109.5 . . ?
C20 C23 H23B 109.5 . . ?
H23A C23 H23B 109.5 . . ?
C20 C23 H23C 109.5 . . ?
H23A C23 H23C 109.5 . . ?
H23B C23 H23C 109.5 . . ?

loop_
_geom_bond_atom_site_label_1
_geom_bond_atom_site_label_2
_geom_bond_distance
_geom_bond_site_symmetry_2
_geom_bond_publ_flag
Ni1 O2 1.8339(14) . ?
Ni1 N3 1.8597(16) . ?
Ni1 N1 1.8736(17) . ?
Ni1 N2 1.8931(17) . ?
S1 O3 1.4390(15) . ?
S1 O4 1.4423(15) . ?
S1 N2 1.5853(17) . ?
S1 C6 1.776(2) . ?
O1 N1 1.226(2) . ?
O2 C15 1.321(2) . ?
N1 C1 1.450(3) . ?
N2 C7 1.480(3) . ?
N3 C9 1.293(3) . ?
N3 C8 1.472(2) . ?
C1 C2 1.388(3) . ?
C1 C6 1.401(3) . ?
C2 C3 1.392(3) . ?
C2 H2 0.9500 . ?
C3 C4 1.391(3) . ?
C3 H3 0.9500 . ?
C4 C5 1.393(3) . ?
C4 H4 0.9500 . ?
C5 C6 1.391(3) . ?
C5 H5 0.9500 . ?
C7 C8 1.514(3) . ?
C7 H7A 0.9900 . ?
C7 H7AB 0.9900 . ?
C8 H8A 0.9900 . ?
C8 H8AB 0.9900 . ?
C9 C10 1.427(3) . ?
C9 H9 0.9500 . ?
C10 C11 1.415(3) . ?
C10 C15 1.415(3) . ?
C11 C12 1.367(3) . ?
C11 H11 0.9500 . ?
C12 C13 1.415(3) . ?
C12 C16 1.529(3) . ?
C13 C14 1.383(3) . ?
C13 H13 0.9500 . ?
C14 C15 1.436(3) . ?
C14 C20 1.541(3) . ?
C16 C18 1.509(3) . ?
C16 C17 1.531(3) . ?
C16 C19 1.548(3) . ?
C17 H17A 0.9800 . ?
C17 H17B 0.9800 . ?
C17 H17C 0.9800 . ?
C18 H18A 0.9800 . ?
C18 H18B 0.9800 . ?
C18 H18C 0.9800 . ?
C19 H19A 0.9800 . ?
C19 H19B 0.9800 . ?
C19 H19C 0.9800 . ?
C20 C21 1.535(3) . ?
C20 C22 1.535(3) . ?
C20 C23 1.542(3) . ?
C21 H21A 0.9800 . ?
C21 H21B 0.9800 . ?
C21 H21C 0.9800 . ?
C22 H22A 0.9800 . ?
C22 H22B 0.9800 . ?
C22 H22C 0.9800 . ?
C23 H23A 0.9800 . ?
C23 H23B 0.9800 . ?
C23 H23C 0.9800 . ?
